data_2212798
loop_
_publ_author_name
'Diderot Tchamo Noungoue'
'Ndjakou Lenta, Bruno'
'Annelise Lobstein'
'Silvere Ngouela'
'Etienne Tsamo'

_publ_section_title
;
 Tirucalla-7,24-dien-3-one
;
_journal_coeditor_code BT2297
_journal_issue 4
_journal_name_full 'Acta Crystallographica Section E'
_journal_page_first o2038
_journal_page_last o2039
_journal_paper_doi 10.1107/S1600536807012949
_journal_volume 63
_journal_year 2007
_chemical_formula_iupac 'C30 H48 O'
_chemical_formula_moiety 'C30 H48 O'
_chemical_formula_sum 'C30 H48 O'
_chemical_formula_weight 424.68
_chemical_name_systematic
;
Tirucalla-7,24-dien-3-one
;
_space_group_IT_number 19
_symmetry_cell_setting orthorhombic
_symmetry_space_group_name_Hall 'P 2ac 2ab'
_symmetry_space_group_name_H-M 'P 21 21 21'
_atom_sites_solution_hydrogens geom
_atom_sites_solution_primary direct
_atom_sites_solution_secondary difmap
_audit_creation_method SHELXL-97
_cell_angle_alpha 90.00
_cell_angle_beta 90.00
_cell_angle_gamma 90.00
_cell_formula_units_Z 4
_cell_length_a 6.76800(10)
_cell_length_b 12.7540(2)
_cell_length_c 30.1830(6)
_cell_measurement_reflns_used 3227
_cell_measurement_temperature 173(2)
_cell_measurement_theta_max 27.485
_cell_measurement_theta_min 0.998
_cell_volume 2605.37(8)
_computing_cell_refinement 'DENZO (Nonius, 1998)'
_computing_data_collection 'COLLECT (Nonius, 1998)'
_computing_data_reduction DENZO
_computing_molecular_graphics 'PLATON98 (Spek, 2003)'
_computing_publication_material SHELXL97
_computing_structure_refinement 'SHELXL97 (Sheldrick, 1997)'
_computing_structure_solution 'SHELXS97 (Sheldrick, 1997)'
_diffrn_ambient_temperature 173(2)
_diffrn_measured_fraction_theta_full 0.996
_diffrn_measured_fraction_theta_max 0.996
_diffrn_measurement_device_type 'Nonius KappaCCD'
_diffrn_measurement_method \f
_diffrn_radiation_monochromator graphite
_diffrn_radiation_source 'fine-focus sealed tube'
_diffrn_radiation_type MoK\a
_diffrn_radiation_wavelength 0.71073
_diffrn_reflns_av_R_equivalents 0.0280
_diffrn_reflns_av_sigmaI/netI 0.0461
_diffrn_reflns_limit_h_max 8
_diffrn_reflns_limit_h_min -8
_diffrn_reflns_limit_k_max 16
_diffrn_reflns_limit_k_min -16
_diffrn_reflns_limit_l_max 38
_diffrn_reflns_limit_l_min -38
_diffrn_reflns_number 5890
_diffrn_reflns_theta_full 27.47
_diffrn_reflns_theta_max 27.47
_diffrn_reflns_theta_min 1.73
_exptl_absorpt_coefficient_mu 0.063
_exptl_absorpt_correction_type none
_exptl_crystal_colour colorless
_exptl_crystal_density_diffrn 1.083
_exptl_crystal_density_method 'not measured'
_exptl_crystal_description prism
_exptl_crystal_F_000 944
_exptl_crystal_size_max 0.20
_exptl_crystal_size_mid 0.15
_exptl_crystal_size_min 0.12
_refine_diff_density_max 0.149
_refine_diff_density_min -0.177
_refine_ls_extinction_method none
_refine_ls_goodness_of_fit_ref 1.019
_refine_ls_hydrogen_treatment constr
_refine_ls_matrix_type full
_refine_ls_number_parameters 280
_refine_ls_number_reflns 3399
_refine_ls_number_restraints 0
_refine_ls_restrained_S_all 1.019
_refine_ls_R_factor_all 0.0637
_refine_ls_R_factor_gt 0.0451
_refine_ls_shift/su_max 0.000
_refine_ls_shift/su_mean 0.000
_refine_ls_structure_factor_coef Fsqd
_refine_ls_weighting_details 'calc w=1/[\s^2^(Fo^2^)+(0.0734P)^2^] where P=(Fo^2^+2Fc^2^)/3'
_refine_ls_weighting_scheme calc
_refine_ls_wR_factor_gt 0.1061
_refine_ls_wR_factor_ref 0.1154
_reflns_number_gt 2670
_reflns_number_total 3399
_reflns_threshold_expression I>2\s(I)
_cod_data_source_file bt2297.cif
_cod_data_source_block I
_cod_database_code 2212798
_cod_database_fobs_code 2212798

loop_
_symmetry_equiv_pos_as_xyz
'x, y, z'
'-x+1/2, -y, z+1/2'
'x+1/2, -y+1/2, -z'
'-x, y+1/2, -z+1/2'

loop_
_atom_site_type_symbol
_atom_site_label
_atom_site_fract_x
_atom_site_fract_y
_atom_site_fract_z
_atom_site_U_iso_or_equiv
_atom_site_adp_type
_atom_site_calc_flag
_atom_site_occupancy
O O1 0.7785(2) 0.29555(15) 0.16797(5) 0.0506(5) Uani d 1
C C12 0.1580(3) 0.17891(14) 0.31415(6) 0.0239(4) Uani d 1
C C13 0.3435(3) 0.24659(14) 0.31401(6) 0.0243(4) Uani d 1
H H13 0.4578 0.1971 0.3159 0.029 Uiso calc 1
C C20 -0.0504(3) 0.05536(16) 0.36451(6) 0.0291(5) Uani d 1
H H20A 0.0172 -0.0024 0.3487 0.035 Uiso calc 1
H H20B -0.1868 0.0618 0.3530 0.035 Uiso calc 1
C C1 0.4446(3) 0.24536(15) 0.18556(6) 0.0283(4) Uani d 1
C C22 0.0974(3) 0.11418(16) 0.43638(5) 0.0256(4) Uani d 1
H H22 0.0198 0.1765 0.4465 0.031 Uiso calc 1
C C23 0.2019(3) 0.06832(17) 0.47746(6) 0.0301(5) Uani d 1
H H23 0.2734 0.0033 0.4683 0.036 Uiso calc 1
C C14 0.3549(3) 0.31636(16) 0.35534(6) 0.0305(5) Uani d 1
H H14A 0.2495 0.3700 0.3536 0.037 Uiso calc 1
H H14B 0.4834 0.3535 0.3553 0.037 Uiso calc 1
C C8 0.3638(3) 0.21780(15) 0.23298(6) 0.0255(4) Uani d 1
H H8 0.4555 0.1627 0.2445 0.031 Uiso calc 1
C C7 0.3661(3) 0.30600(15) 0.26884(6) 0.0262(4) Uani d 1
C C21 -0.0511(3) 0.03584(17) 0.41522(6) 0.0328(5) Uani d 1
H H21A -0.0109 -0.0372 0.4217 0.039 Uiso calc 1
H H21B -0.1852 0.0473 0.4274 0.039 Uiso calc 1
C C16 0.2239(3) 0.14973(15) 0.39596(6) 0.0248(4) Uani d 1
C C10 0.1606(3) 0.16483(16) 0.23128(6) 0.0301(5) Uani d 1
H H10A 0.0672 0.2108 0.2152 0.036 Uiso calc 1
H H10B 0.1715 0.0982 0.2146 0.036 Uiso calc 1
C C2 0.3008(3) 0.3077(2) 0.15579(6) 0.0381(5) Uani d 1
H H2A 0.3544 0.3118 0.1257 0.057 Uiso calc 1
H H2B 0.2843 0.3786 0.1677 0.057 Uiso calc 1
H H2C 0.1724 0.2722 0.1551 0.057 Uiso calc 1
C C19 -0.0865(3) 0.24791(17) 0.36846(6) 0.0330(5) Uani d 1
H H19A -0.0169 0.3153 0.3689 0.050 Uiso calc 1
H H19B -0.1495 0.2361 0.3973 0.050 Uiso calc 1
H H19C -0.1876 0.2489 0.3452 0.050 Uiso calc 1
C C24 0.3512(4) 0.14361(19) 0.49776(6) 0.0419(6) Uani d 1
H H24A 0.4536 0.1600 0.4759 0.063 Uiso calc 1
H H24B 0.4121 0.1109 0.5238 0.063 Uiso calc 1
H H24C 0.2840 0.2083 0.5067 0.063 Uiso calc 1
C C18 0.0628(3) 0.15859(15) 0.35906(6) 0.0242(4) Uani d 1
C C4 0.6311(3) 0.31243(17) 0.18966(6) 0.0319(5) Uani d 1
C C17 0.3708(3) 0.06168(16) 0.38497(6) 0.0285(4) Uani d 1
H H17A 0.4331 0.0760 0.3563 0.043 Uiso calc 1
H H17B 0.3005 -0.0054 0.3836 0.043 Uiso calc 1
H H17C 0.4725 0.0583 0.4080 0.043 Uiso calc 1
C C25 0.0439(3) 0.03770(18) 0.51212(6) 0.0367(5) Uani d 1
H H25A -0.0360 0.1006 0.5190 0.044 Uiso calc 1
H H25B -0.0455 -0.0148 0.4987 0.044 Uiso calc 1
C C27 0.2530(4) -0.10142(18) 0.54910(6) 0.0393(6) Uani d 1
H H27 0.2025 -0.1534 0.5296 0.047 Uiso calc 1
C C15 0.3331(3) 0.25593(16) 0.39992(6) 0.0298(5) Uani d 1
H H15A 0.4665 0.2432 0.4123 0.036 Uiso calc 1
H H15B 0.2607 0.3009 0.4212 0.036 Uiso calc 1
C C9 0.2009(3) 0.38681(17) 0.26318(6) 0.0348(5) Uani d 1
H H9A 0.2115 0.4401 0.2864 0.052 Uiso calc 1
H H9B 0.0724 0.3517 0.2654 0.052 Uiso calc 1
H H9C 0.2129 0.4203 0.2341 0.052 Uiso calc 1
C C3 0.4964(4) 0.14336(18) 0.16151(6) 0.0389(5) Uani d 1
H H3A 0.5681 0.1596 0.1341 0.058 Uiso calc 1
H H3B 0.3747 0.1053 0.1543 0.058 Uiso calc 1
H H3C 0.5796 0.0998 0.1807 0.058 Uiso calc 1
C C5 0.6237(4) 0.40168(18) 0.22201(6) 0.0376(5) Uani d 1
H H5A 0.5247 0.4539 0.2122 0.045 Uiso calc 1
H H5B 0.7542 0.4367 0.2233 0.045 Uiso calc 1
C C11 0.0798(3) 0.14258(15) 0.27674(6) 0.0280(4) Uani d 1
H H11 -0.0347 0.0998 0.2789 0.034 Uiso calc 1
C C6 0.5684(3) 0.36019(17) 0.26803(6) 0.0330(5) Uani d 1
H H6A 0.5673 0.4193 0.2893 0.040 Uiso calc 1
H H6B 0.6706 0.3098 0.2779 0.040 Uiso calc 1
C C26 0.1247(3) -0.00731(19) 0.55573(6) 0.0382(5) Uani d 1
H H26A 0.2019 0.0477 0.5711 0.046 Uiso calc 1
H H26B 0.0124 -0.0267 0.5751 0.046 Uiso calc 1
C C28 0.4275(4) -0.12194(19) 0.56679(6) 0.0409(6) Uani d 1
C C30 0.5289(4) -0.0526(2) 0.60020(9) 0.0602(7) Uani d 1
H H30A 0.4472 0.0094 0.6058 0.090 Uiso calc 1
H H30B 0.6577 -0.0307 0.5886 0.090 Uiso calc 1
H H30C 0.5476 -0.0914 0.6279 0.090 Uiso calc 1
C C29 0.5415(5) -0.2195(2) 0.55553(9) 0.0682(9) Uani d 1
H H29A 0.4740 -0.2572 0.5316 0.102 Uiso calc 1
H H29B 0.5500 -0.2646 0.5818 0.102 Uiso calc 1
H H29C 0.6749 -0.2003 0.5459 0.102 Uiso calc 1

loop_
_atom_site_aniso_label
_atom_site_aniso_U_11
_atom_site_aniso_U_22
_atom_site_aniso_U_33
_atom_site_aniso_U_12
_atom_site_aniso_U_13
_atom_site_aniso_U_23
O1 0.0342(9) 0.0670(12) 0.0505(10) -0.0023(9) 0.0095(7) 0.0005(9)
C12 0.0224(9) 0.0240(9) 0.0253(9) 0.0001(8) 0.0005(8) -0.0015(7)
C13 0.0244(10) 0.0249(9) 0.0235(9) -0.0017(8) -0.0005(8) 0.0017(8)
C20 0.0247(10) 0.0355(11) 0.0271(10) -0.0053(9) -0.0027(8) 0.0010(8)
C1 0.0284(10) 0.0345(11) 0.0218(9) 0.0027(9) 0.0022(8) 0.0033(8)
C22 0.0235(10) 0.0293(10) 0.0241(9) 0.0000(9) 0.0010(7) -0.0008(8)
C23 0.0283(11) 0.0367(12) 0.0252(10) 0.0011(10) 0.0005(8) 0.0009(8)
C14 0.0352(11) 0.0300(11) 0.0264(10) -0.0085(10) 0.0010(9) -0.0022(8)
C8 0.0260(10) 0.0274(10) 0.0231(9) 0.0009(9) 0.0001(8) 0.0005(8)
C7 0.0277(10) 0.0277(10) 0.0232(9) -0.0016(9) -0.0006(8) -0.0013(8)
C21 0.0264(10) 0.0410(13) 0.0311(10) -0.0063(10) -0.0011(9) 0.0056(9)
C16 0.0241(10) 0.0276(11) 0.0226(9) -0.0008(9) 0.0005(8) -0.0008(8)
C10 0.0332(11) 0.0344(11) 0.0226(9) -0.0061(10) -0.0027(8) -0.0028(8)
C2 0.0368(12) 0.0480(14) 0.0295(11) 0.0041(11) -0.0024(9) 0.0071(10)
C19 0.0297(11) 0.0381(12) 0.0312(10) 0.0084(10) 0.0017(8) 0.0008(9)
C24 0.0439(13) 0.0531(14) 0.0288(11) -0.0102(13) -0.0077(9) 0.0033(10)
C18 0.0220(9) 0.0257(10) 0.0249(9) -0.0009(8) 0.0002(8) -0.0012(7)
C4 0.0293(11) 0.0394(12) 0.0270(10) -0.0008(10) 0.0008(9) 0.0100(9)
C17 0.0235(10) 0.0340(11) 0.0280(10) 0.0027(9) 0.0009(8) 0.0006(8)
C25 0.0341(12) 0.0475(13) 0.0285(10) 0.0029(11) 0.0039(9) 0.0062(9)
C27 0.0550(15) 0.0335(12) 0.0292(11) -0.0028(11) -0.0042(10) 0.0002(9)
C15 0.0323(11) 0.0345(11) 0.0227(9) -0.0048(10) 0.0006(8) -0.0039(8)
C9 0.0404(13) 0.0295(11) 0.0344(11) 0.0068(10) 0.0023(9) 0.0009(9)
C3 0.0450(13) 0.0426(13) 0.0291(10) 0.0014(12) 0.0070(9) -0.0036(9)
C5 0.0398(13) 0.0412(13) 0.0318(11) -0.0118(11) 0.0016(9) 0.0066(9)
C11 0.0270(10) 0.0294(11) 0.0275(10) -0.0039(9) -0.0007(8) 0.0002(8)
C6 0.0355(12) 0.0360(12) 0.0275(10) -0.0091(10) 0.0003(8) 0.0017(9)
C26 0.0386(13) 0.0495(13) 0.0265(10) 0.0029(12) 0.0029(9) 0.0052(9)
C28 0.0503(15) 0.0356(12) 0.0366(12) 0.0074(12) 0.0054(10) 0.0028(9)
C30 0.0461(15) 0.0508(16) 0.0837(18) 0.0040(14) -0.0177(14) -0.0051(14)
C29 0.093(2) 0.0561(17) 0.0553(15) 0.0330(19) 0.0010(16) -0.0024(13)

loop_
_atom_type_symbol
_atom_type_description
_atom_type_scat_dispersion_real
_atom_type_scat_dispersion_imag
_atom_type_scat_source
C C 0.0033 0.0016 'International Tables Vol C Tables 4.2.6.8 and 6.1.1.4'
H H 0.0000 0.0000 'International Tables Vol C Tables 4.2.6.8 and 6.1.1.4'
O O 0.0106 0.0060 'International Tables Vol C Tables 4.2.6.8 and 6.1.1.4'

loop_
_geom_angle_atom_site_label_1
_geom_angle_atom_site_label_2
_geom_angle_atom_site_label_3
_geom_angle
C11 C12 C18 121.86(17)
C11 C12 C13 121.52(16)
C18 C12 C13 116.58(15)
C12 C13 C14 111.58(15)
C12 C13 C7 110.89(14)
C14 C13 C7 114.97(15)
C12 C13 H13 106.3
C14 C13 H13 106.3
C7 C13 H13 106.3
C18 C20 C21 104.21(15)
C18 C20 H20A 110.9
C21 C20 H20A 110.9
C18 C20 H20B 110.9
C21 C20 H20B 110.9
H20A C20 H20B 108.9
C4 C1 C3 108.94(17)
C4 C1 C2 106.22(16)
C3 C1 C2 107.81(17)
C4 C1 C8 109.77(15)
C3 C1 C8 108.75(16)
C2 C1 C8 115.18(16)
C23 C22 C21 112.52(16)
C23 C22 C16 119.18(16)
C21 C22 C16 102.75(14)
C23 C22 H22 107.3
C21 C22 H22 107.3
C16 C22 H22 107.3
C24 C23 C22 112.86(16)
C24 C23 C25 110.24(15)
C22 C23 C25 108.83(16)
C24 C23 H23 108.3
C22 C23 H23 108.3
C25 C23 H23 108.3
C13 C14 C15 114.25(16)
C13 C14 H14A 108.7
C15 C14 H14A 108.7
C13 C14 H14B 108.7
C15 C14 H14B 108.7
H14A C14 H14B 107.6
C10 C8 C7 110.46(15)
C10 C8 C1 112.34(15)
C7 C8 C1 117.82(16)
C10 C8 H8 105.0
C7 C8 H8 105.0
C1 C8 H8 105.0
C9 C7 C6 110.31(16)
C9 C7 C8 113.61(15)
C6 C7 C8 108.81(16)
C9 C7 C13 110.58(15)
C6 C7 C13 108.58(15)
C8 C7 C13 104.71(15)
C20 C21 C22 107.48(16)
C20 C21 H21A 110.2
C22 C21 H21A 110.2
C20 C21 H21B 110.2
C22 C21 H21B 110.2
H21A C21 H21B 108.5
C17 C16 C15 110.34(15)
C17 C16 C22 108.20(15)
C15 C16 C22 117.18(15)
C17 C16 C18 110.51(14)
C15 C16 C18 108.96(15)
C22 C16 C18 101.26(14)
C11 C10 C8 112.26(15)
C11 C10 H10A 109.2
C8 C10 H10A 109.2
C11 C10 H10B 109.2
C8 C10 H10B 109.2
H10A C10 H10B 107.9
C1 C2 H2A 109.5
C1 C2 H2B 109.5
H2A C2 H2B 109.5
C1 C2 H2C 109.5
H2A C2 H2C 109.5
H2B C2 H2C 109.5
C18 C19 H19A 109.5
C18 C19 H19B 109.5
H19A C19 H19B 109.5
C18 C19 H19C 109.5
H19A C19 H19C 109.5
H19B C19 H19C 109.5
C23 C24 H24A 109.5
C23 C24 H24B 109.5
H24A C24 H24B 109.5
C23 C24 H24C 109.5
H24A C24 H24C 109.5
H24B C24 H24C 109.5
C12 C18 C20 116.96(15)
C12 C18 C19 108.30(15)
C20 C18 C19 106.63(15)
C12 C18 C16 110.57(15)
C20 C18 C16 102.13(14)
C19 C18 C16 112.19(15)
O1 C4 C5 120.9(2)
O1 C4 C1 122.41(19)
C5 C4 C1 116.70(17)
C16 C17 H17A 109.5
C16 C17 H17B 109.5
H17A C17 H17B 109.5
C16 C17 H17C 109.5
H17A C17 H17C 109.5
H17B C17 H17C 109.5
C26 C25 C23 115.35(18)
C26 C25 H25A 108.4
C23 C25 H25A 108.4
C26 C25 H25B 108.4
C23 C25 H25B 108.4
H25A C25 H25B 107.5
C28 C27 C26 128.6(2)
C28 C27 H27 115.7
C26 C27 H27 115.7
C16 C15 C14 114.31(15)
C16 C15 H15A 108.7
C14 C15 H15A 108.7
C16 C15 H15B 108.7
C14 C15 H15B 108.7
H15A C15 H15B 107.6
C7 C9 H9A 109.5
C7 C9 H9B 109.5
H9A C9 H9B 109.5
C7 C9 H9C 109.5
H9A C9 H9C 109.5
H9B C9 H9C 109.5
C1 C3 H3A 109.5
C1 C3 H3B 109.5
H3A C3 H3B 109.5
C1 C3 H3C 109.5
H3A C3 H3C 109.5
H3B C3 H3C 109.5
C4 C5 C6 109.63(17)
C4 C5 H5A 109.7
C6 C5 H5A 109.7
C4 C5 H5B 109.7
C6 C5 H5B 109.7
H5A C5 H5B 108.2
C12 C11 C10 124.33(18)
C12 C11 H11 117.8
C10 C11 H11 117.8
C5 C6 C7 112.82(16)
C5 C6 H6A 109.0
C7 C6 H6A 109.0
C5 C6 H6B 109.0
C7 C6 H6B 109.0
H6A C6 H6B 107.8
C27 C26 C25 113.08(17)
C27 C26 H26A 109.0
C25 C26 H26A 109.0
C27 C26 H26B 109.0
C25 C26 H26B 109.0
H26A C26 H26B 107.8
C27 C28 C29 122.1(2)
C27 C28 C30 124.1(2)
C29 C28 C30 113.8(2)
C28 C30 H30A 109.5
C28 C30 H30B 109.5
H30A C30 H30B 109.5
C28 C30 H30C 109.5
H30A C30 H30C 109.5
H30B C30 H30C 109.5
C28 C29 H29A 109.5
C28 C29 H29B 109.5
H29A C29 H29B 109.5
C28 C29 H29C 109.5
H29A C29 H29C 109.5
H29B C29 H29C 109.5

loop_
_geom_bond_atom_site_label_1
_geom_bond_atom_site_label_2
_geom_bond_distance
O1 C4 1.212(2)
C12 C11 1.330(3)
C12 C18 1.523(2)
C12 C13 1.524(3)
C13 C14 1.534(3)
C13 C7 1.567(2)
C13 H13 1.0000
C20 C18 1.532(3)
C20 C21 1.551(3)
C20 H20A 0.9900
C20 H20B 0.9900
C1 C4 1.530(3)
C1 C3 1.531(3)
C1 C2 1.545(3)
C1 C8 1.572(3)
C22 C23 1.543(3)
C22 C21 1.554(3)
C22 C16 1.558(2)
C22 H22 1.0000
C23 C24 1.523(3)
C23 C25 1.546(3)
C23 H23 1.0000
C14 C15 1.558(3)
C14 H14A 0.9900
C14 H14B 0.9900
C8 C10 1.533(3)
C8 C7 1.561(3)
C8 H8 1.0000
C7 C9 1.530(3)
C7 C6 1.534(3)
C21 H21A 0.9900
C21 H21B 0.9900
C16 C17 1.536(3)
C16 C15 1.548(3)
C16 C18 1.563(3)
C10 C11 1.504(3)
C10 H10A 0.9900
C10 H10B 0.9900
C2 H2A 0.9800
C2 H2B 0.9800
C2 H2C 0.9800
C19 C18 1.549(3)
C19 H19A 0.9800
C19 H19B 0.9800
C19 H19C 0.9800
C24 H24A 0.9800
C24 H24B 0.9800
C24 H24C 0.9800
C4 C5 1.500(3)
C17 H17A 0.9800
C17 H17B 0.9800
C17 H17C 0.9800
C25 C26 1.537(3)
C25 H25A 0.9900
C25 H25B 0.9900
C27 C28 1.322(3)
C27 C26 1.495(3)
C27 H27 0.9500
C15 H15A 0.9900
C15 H15B 0.9900
C9 H9A 0.9800
C9 H9B 0.9800
C9 H9C 0.9800
C3 H3A 0.9800
C3 H3B 0.9800
C3 H3C 0.9800
C5 C6 1.533(3)
C5 H5A 0.9900
C5 H5B 0.9900
C11 H11 0.9500
C6 H6A 0.9900
C6 H6B 0.9900
C26 H26A 0.9900
C26 H26B 0.9900
C28 C29 1.503(3)
C28 C30 1.506(4)
C30 H30A 0.9800
C30 H30B 0.9800
C30 H30C 0.9800
C29 H29A 0.9800
C29 H29B 0.9800
C29 H29C 0.9800

loop_
_geom_torsion_atom_site_label_1
_geom_torsion_atom_site_label_2
_geom_torsion_atom_site_label_3
_geom_torsion_atom_site_label_4
_geom_torsion
C11 C12 C13 C14 155.24(19)
C18 C12 C13 C14 -22.5(2)
C11 C12 C13 C7 25.7(2)
C18 C12 C13 C7 -152.07(16)
C21 C22 C23 C24 178.64(17)
C16 C22 C23 C24 58.3(2)
C21 C22 C23 C25 -58.6(2)
C16 C22 C23 C25 -178.99(17)
C12 C13 C14 C15 52.9(2)
C7 C13 C14 C15 -179.75(17)
C4 C1 C8 C10 171.42(16)
C3 C1 C8 C10 -69.5(2)
C2 C1 C8 C10 51.6(2)
C4 C1 C8 C7 41.3(2)
C3 C1 C8 C7 160.41(17)
C2 C1 C8 C7 -78.5(2)
C10 C8 C7 C9 -54.2(2)
C1 C8 C7 C9 76.8(2)
C10 C8 C7 C6 -177.47(15)
C1 C8 C7 C6 -46.5(2)
C10 C8 C7 C13 66.59(18)
C1 C8 C7 C13 -162.45(16)
C12 C13 C7 C9 66.72(19)
C14 C13 C7 C9 -61.0(2)
C12 C13 C7 C6 -172.13(15)
C14 C13 C7 C6 60.1(2)
C12 C13 C7 C8 -56.02(19)
C14 C13 C7 C8 176.25(16)
C18 C20 C21 C22 -11.8(2)
C23 C22 C21 C20 -146.86(17)
C16 C22 C21 C20 -17.4(2)
C23 C22 C16 C17 48.2(2)
C21 C22 C16 C17 -76.94(18)
C23 C22 C16 C15 -77.2(2)
C21 C22 C16 C15 157.60(16)
C23 C22 C16 C18 164.44(16)
C21 C22 C16 C18 39.26(18)
C7 C8 C10 C11 -43.8(2)
C1 C8 C10 C11 -177.62(16)
C11 C12 C18 C20 31.4(3)
C13 C12 C18 C20 -150.86(16)
C11 C12 C18 C19 -89.0(2)
C13 C12 C18 C19 88.71(19)
C11 C12 C18 C16 147.66(19)
C13 C12 C18 C16 -34.6(2)
C21 C20 C18 C12 157.07(17)
C21 C20 C18 C19 -81.63(17)
C21 C20 C18 C16 36.24(18)
C17 C16 C18 C12 -58.0(2)
C15 C16 C18 C12 63.41(19)
C22 C16 C18 C12 -172.48(15)
C17 C16 C18 C20 67.18(17)
C15 C16 C18 C20 -171.43(14)
C22 C16 C18 C20 -47.31(17)
C17 C16 C18 C19 -179.00(15)
C15 C16 C18 C19 -57.60(19)
C22 C16 C18 C19 66.51(19)
C3 C1 C4 O1 15.5(3)
C2 C1 C4 O1 -100.4(2)
C8 C1 C4 O1 134.5(2)
C3 C1 C4 C5 -164.75(17)
C2 C1 C4 C5 79.4(2)
C8 C1 C4 C5 -45.8(2)
C24 C23 C25 C26 -54.4(2)
C22 C23 C25 C26 -178.70(17)
C17 C16 C15 C14 88.0(2)
C22 C16 C15 C14 -147.59(17)
C18 C16 C15 C14 -33.5(2)
C13 C14 C15 C16 -23.3(2)
O1 C4 C5 C6 -124.4(2)
C1 C4 C5 C6 55.9(2)
C18 C12 C11 C10 176.57(18)
C13 C12 C11 C10 -1.1(3)
C8 C10 C11 C12 10.1(3)
C4 C5 C6 C7 -60.2(2)
C9 C7 C6 C5 -70.4(2)
C8 C7 C6 C5 54.9(2)
C13 C7 C6 C5 168.28(17)
C28 C27 C26 C25 133.3(2)
C23 C25 C26 C27 -56.6(3)
C26 C27 C28 C29 -178.0(2)
C26 C27 C28 C30 3.1(4)

loop_
_cod_related_entry_id
_cod_related_entry_database
_cod_related_entry_code
1 ChemSpider 21185391
